data_1546170
loop_
_publ_author_name
'Brown, Alexandra C.'
'Altman, Alison B.'
'Lohrey, Trevor D.'
'Hohloch, Stephan'
'Arnold, John'

_publ_section_title
;
 Hydride oxidation from a titanium--aluminum bimetallic complex:
 insertion, thermal and electrochemical reactivity
;
_journal_name_full 'Chem. Sci.'
_journal_paper_doi 10.1039/C7SC01835E
_journal_year 2017
_chemical_formula_moiety 'C30 H47 Al F4 Si3 Ti2'
_chemical_formula_sum 'C30 H47 Al F4 Si3 Ti2'
_chemical_formula_weight 690.72
_chemical_name_common ACB_1_140
_chemical_properties_physical ', Air-sensitive,Moisture-sensitive,Oxygen-sensitive'
_space_group_crystal_system triclinic
_space_group_IT_number 2
_space_group_name_Hall '-P 1'
_space_group_name_H-M_alt 'P -1'
_symmetry_space_group_name_Hall '-P 1'
_symmetry_space_group_name_H-M 'P -1'
_atom_sites_solution_hydrogens geom
_atom_sites_solution_primary iterative
_atom_sites_solution_secondary difmap
_audit_creation_method SHELXL-2014/7
_audit_update_record
;
2017-01-31 deposited with the CCDC.
2017-05-17 downloaded from the CCDC.
;
_cell_angle_alpha 105.807(3)
_cell_angle_beta 102.060(2)
_cell_angle_gamma 91.054(3)
_cell_formula_units_Z 4
_cell_length_a 12.1490(6)
_cell_length_b 16.6519(9)
_cell_length_c 18.1791(9)
_cell_measurement_reflns_used 9983
_cell_measurement_temperature 100(2)
_cell_measurement_theta_max 25.08
_cell_measurement_theta_min 2.37
_cell_volume 3449.4(3)
_computing_cell_refinement 'Bruker SAINT'
_computing_data_collection 'Bruker APEX2'
_computing_data_reduction 'Bruker SAINT'
_computing_molecular_graphics Mercury
_computing_publication_material WinGX
_computing_structure_refinement 'SHELXL-2014/7 (Sheldrick, 2014)'
_computing_structure_solution 'SHELXT-2014 (Sheldrick 2014)'
_diffrn_ambient_temperature 100(2)
_diffrn_detector_area_resol_mean 8.366
_diffrn_measured_fraction_theta_full 0.999
_diffrn_measured_fraction_theta_max 0.996
_diffrn_measurement_device_type 'Bruker APEX-II CCD'
_diffrn_measurement_method '\f and \w scans'
_diffrn_radiation_type MoK\a
_diffrn_radiation_wavelength 0.71073
_diffrn_reflns_av_R_equivalents 0.1061
_diffrn_reflns_av_unetI/netI 0.0886
_diffrn_reflns_Laue_measured_fraction_full 0.999
_diffrn_reflns_Laue_measured_fraction_max 0.996
_diffrn_reflns_limit_h_max 14
_diffrn_reflns_limit_h_min -14
_diffrn_reflns_limit_k_max 20
_diffrn_reflns_limit_k_min -18
_diffrn_reflns_limit_l_max 21
_diffrn_reflns_limit_l_min -21
_diffrn_reflns_number 113817
_diffrn_reflns_point_group_measured_fraction_full 0.999
_diffrn_reflns_point_group_measured_fraction_max 0.996
_diffrn_reflns_theta_full 25.000
_diffrn_reflns_theta_max 25.418
_diffrn_reflns_theta_min 1.194
_diffrn_source 'microfocus sealed tube'
_exptl_absorpt_coefficient_mu 0.633
_exptl_absorpt_correction_T_max 0.7452
_exptl_absorpt_correction_T_min 0.6942
_exptl_absorpt_correction_type multi-scan
_exptl_absorpt_process_details SADABS
_exptl_crystal_colour green
_exptl_crystal_density_diffrn 1.330
_exptl_crystal_description blocks
_exptl_crystal_F_000 1448
_exptl_crystal_recrystallization_method 'Re-crystallisation from solvent: Hexane'
_exptl_crystal_size_max 0.080
_exptl_crystal_size_mid 0.060
_exptl_crystal_size_min 0.050
_refine_diff_density_max 1.452
_refine_diff_density_min -0.408
_refine_diff_density_rms 0.097
_refine_ls_extinction_method none
_refine_ls_goodness_of_fit_ref 1.042
_refine_ls_hydrogen_treatment constr
_refine_ls_matrix_type full
_refine_ls_number_parameters 739
_refine_ls_number_reflns 12679
_refine_ls_number_restraints 0
_refine_ls_restrained_S_all 1.042
_refine_ls_R_factor_all 0.1002
_refine_ls_R_factor_gt 0.0578
_refine_ls_shift/su_max 0.001
_refine_ls_shift/su_mean 0.000
_refine_ls_structure_factor_coef Fsqd
_refine_ls_weighting_details 'w=1/[\s^2^(Fo^2^)+(0.0670P)^2^+2.8377P] where P=(Fo^2^+2Fc^2^)/3'
_refine_ls_weighting_scheme calc
_refine_ls_wR_factor_gt 0.1261
_refine_ls_wR_factor_ref 0.1429
_reflns_Friedel_coverage 0.000
_reflns_number_gt 8582
_reflns_number_total 12679
_reflns_threshold_expression 'I > 2\s(I)'
_cod_data_source_file c7sc01835e2.cif
_cod_data_source_block shelx
_cod_database_code 1546170
_shelx_shelxl_version_number 2014/7
_shelx_space_group_comment
;
The symmetry employed for this shelxl refinement is uniquely defined
by the following loop, which should always be used as a source of
symmetry information in preference to the above space-group names.
They are only intended as comments.
;
_shelx_estimated_absorpt_t_min 0.951
_shelx_estimated_absorpt_t_max 0.969

loop_
_space_group_symop_operation_xyz
'x, y, z'
'-x, -y, -z'

loop_
_atom_site_label
_atom_site_type_symbol
_atom_site_fract_x
_atom_site_fract_y
_atom_site_fract_z
_atom_site_U_iso_or_equiv
_atom_site_adp_type
_atom_site_occupancy
_atom_site_site_symmetry_order
_atom_site_calc_flag
_atom_site_refinement_flags_posn
_atom_site_refinement_flags_adp
C1 C 0.3932(3) 0.3374(2) 0.6598(2) 0.0247(9) Uani 1 1 d . .
H1 H 0.4483 0.3645 0.7059 0.030 Uiso 1 1 calc R U
C2 C 0.2938(3) 0.2918(2) 0.6566(2) 0.0286(10) Uani 1 1 d . .
H2 H 0.2696 0.2828 0.7003 0.034 Uiso 1 1 calc R U
C3 C 0.2362(4) 0.2618(2) 0.5787(3) 0.0318(11) Uani 1 1 d . .
H3 H 0.1656 0.2295 0.5600 0.038 Uiso 1 1 calc R U
C4 C 0.3009(4) 0.2876(3) 0.5325(3) 0.0337(11) Uani 1 1 d . .
H4 H 0.2827 0.2743 0.4769 0.040 Uiso 1 1 calc R U
C5 C 0.3974(3) 0.3364(2) 0.5824(2) 0.0276(10) Uani 1 1 d . .
H5 H 0.4545 0.3635 0.5670 0.033 Uiso 1 1 calc R U
C6 C 0.1144(3) 0.5090(3) 0.5824(2) 0.0257(10) Uani 1 1 d . .
H6 H 0.1048 0.5550 0.6243 0.031 Uiso 1 1 calc R U
C7 C 0.0524(3) 0.4313(3) 0.5574(2) 0.0257(10) Uani 1 1 d . .
H7 H -0.0064 0.4153 0.5789 0.031 Uiso 1 1 calc R U
C8 C 0.0928(3) 0.3812(3) 0.4949(2) 0.0305(10) Uani 1 1 d . .
H8 H 0.0660 0.3251 0.4662 0.037 Uiso 1 1 calc R U
C9 C 0.1802(4) 0.4289(3) 0.4819(2) 0.0362(11) Uani 1 1 d . .
H9 H 0.2233 0.4104 0.4433 0.043 Uiso 1 1 calc R U
C10 C 0.1922(3) 0.5082(3) 0.5361(2) 0.0302(10) Uani 1 1 d . .
H10 H 0.2443 0.5535 0.5404 0.036 Uiso 1 1 calc R U
C11 C 0.2949(3) 0.4090(2) 0.8599(2) 0.0228(9) Uani 1 1 d . .
H11 H 0.3503 0.3927 0.8300 0.027 Uiso 1 1 calc R U
C12 C 0.3066(3) 0.4770(2) 0.9264(2) 0.0244(9) Uani 1 1 d . .
H12 H 0.3720 0.5149 0.9498 0.029 Uiso 1 1 calc R U
C13 C 0.2066(3) 0.4803(3) 0.9530(2) 0.0270(10) Uani 1 1 d . .
H13 H 0.1916 0.5205 0.9973 0.032 Uiso 1 1 calc R U
C14 C 0.1322(3) 0.4129(3) 0.9021(2) 0.0279(10) Uani 1 1 d . .
H14 H 0.0577 0.3997 0.9062 0.033 Uiso 1 1 calc R U
C15 C 0.1861(3) 0.3686(3) 0.8447(2) 0.0267(10) Uani 1 1 d . .
H15 H 0.1552 0.3202 0.8031 0.032 Uiso 1 1 calc R U
C16 C 0.0872(3) 0.6326(3) 0.8638(2) 0.0287(10) Uani 1 1 d . .
H16 H 0.1337 0.6790 0.9003 0.034 Uiso 1 1 calc R U
C17 C 0.0228(3) 0.5736(3) 0.8817(2) 0.0313(11) Uani 1 1 d . .
H17 H 0.0173 0.5729 0.9329 0.038 Uiso 1 1 calc R U
C18 C -0.0322(3) 0.5158(3) 0.8121(2) 0.0292(10) Uani 1 1 d . .
H18 H -0.0810 0.4686 0.8075 0.035 Uiso 1 1 calc R U
C19 C -0.0034(3) 0.5393(3) 0.7506(2) 0.0285(10) Uani 1 1 d . .
H19 H -0.0299 0.5113 0.6964 0.034 Uiso 1 1 calc R U
C20 C 0.0708(3) 0.6108(3) 0.7816(2) 0.0261(10) Uani 1 1 d . .
H20 H 0.1045 0.6399 0.7526 0.031 Uiso 1 1 calc R U
C21 C 0.5227(3) 0.6628(2) 0.7879(2) 0.0176(8) Uani 1 1 d . .
C22 C 0.6508(3) 0.5256(2) 0.6915(2) 0.0257(10) Uani 1 1 d . .
H22A H 0.6968 0.5198 0.7406 0.039 Uiso 1 1 calc R U
H22B H 0.6955 0.5149 0.6513 0.039 Uiso 1 1 calc R U
H22C H 0.5843 0.4853 0.6741 0.039 Uiso 1 1 calc R U
C23 C 0.5193(3) 0.6363(3) 0.6086(2) 0.0283(10) Uani 1 1 d . .
H23A H 0.4490 0.6005 0.5957 0.042 Uiso 1 1 calc R U
H23B H 0.5633 0.6152 0.5689 0.042 Uiso 1 1 calc R U
H23C H 0.5015 0.6937 0.6097 0.042 Uiso 1 1 calc R U
C24 C 0.7340(3) 0.7070(3) 0.7273(2) 0.0264(10) Uani 1 1 d . .
H24A H 0.7127 0.7644 0.7324 0.040 Uiso 1 1 calc R U
H24B H 0.7722 0.6894 0.6837 0.040 Uiso 1 1 calc R U
H24C H 0.7851 0.7047 0.7760 0.040 Uiso 1 1 calc R U
C25 C 0.7427(3) 0.6185(3) 0.8918(2) 0.0274(10) Uani 1 1 d . .
H25A H 0.7872 0.6321 0.9459 0.041 Uiso 1 1 calc R U
H25B H 0.7902 0.6297 0.8577 0.041 Uiso 1 1 calc R U
H25C H 0.7151 0.5593 0.8741 0.041 Uiso 1 1 calc R U
C26 C 0.6843(4) 0.7958(3) 0.9275(2) 0.0310(10) Uani 1 1 d . .
H26A H 0.7383 0.8023 0.9774 0.047 Uiso 1 1 calc R U
H26B H 0.6245 0.8337 0.9359 0.047 Uiso 1 1 calc R U
H26C H 0.7235 0.8094 0.8899 0.047 Uiso 1 1 calc R U
C27 C 0.5456(3) 0.6618(3) 0.9614(2) 0.0271(10) Uani 1 1 d . .
H27A H 0.5291 0.6012 0.9495 0.041 Uiso 1 1 calc R U
H27B H 0.4749 0.6893 0.9590 0.041 Uiso 1 1 calc R U
H27C H 0.5939 0.6832 1.0141 0.041 Uiso 1 1 calc R U
C28 C 0.5066(4) 0.8424(2) 0.7628(3) 0.0312(10) Uani 1 1 d . .
H28A H 0.5758 0.8616 0.8037 0.047 Uiso 1 1 calc R U
H28B H 0.4570 0.8883 0.7642 0.047 Uiso 1 1 calc R U
H28C H 0.5260 0.8247 0.7114 0.047 Uiso 1 1 calc R U
C29 C 0.3036(3) 0.7174(3) 0.6974(2) 0.0310(10) Uani 1 1 d . .
H29A H 0.3262 0.7081 0.6472 0.046 Uiso 1 1 calc R U
H29B H 0.2501 0.7609 0.7022 0.046 Uiso 1 1 calc R U
H29C H 0.2676 0.6652 0.6996 0.046 Uiso 1 1 calc R U
C30 C 0.3726(3) 0.7935(3) 0.8694(2) 0.0288(10) Uani 1 1 d . .
H30A H 0.3296 0.7480 0.8783 0.043 Uiso 1 1 calc R U
H30B H 0.3226 0.8373 0.8613 0.043 Uiso 1 1 calc R U
H30C H 0.4344 0.8170 0.9152 0.043 Uiso 1 1 calc R U
C31 C 0.6696(4) 0.0441(3) 0.5118(2) 0.0353(11) Uani 1 1 d . .
H31 H 0.7163 -0.0003 0.5162 0.042 Uiso 1 1 calc R U
C32 C 0.5930(3) 0.0730(3) 0.5578(2) 0.0298(10) Uani 1 1 d . .
H32 H 0.5791 0.0521 0.5990 0.036 Uiso 1 1 calc R U
C33 C 0.5400(4) 0.1373(3) 0.5336(3) 0.0372(11) Uani 1 1 d . .
H33 H 0.4834 0.1682 0.5549 0.045 Uiso 1 1 calc R U
C34 C 0.5850(4) 0.1481(3) 0.4727(3) 0.0489(14) Uani 1 1 d . .
H34 H 0.5640 0.1880 0.4447 0.059 Uiso 1 1 calc R U
C35 C 0.6674(4) 0.0899(3) 0.4586(2) 0.0505(15) Uani 1 1 d . .
H35 H 0.7119 0.0838 0.4205 0.061 Uiso 1 1 calc R U
C36 C 0.8863(3) 0.2876(2) 0.6425(2) 0.0250(9) Uani 1 1 d . .
H36 H 0.9358 0.2880 0.6906 0.030 Uiso 1 1 calc R U
C37 C 0.8976(4) 0.2418(3) 0.5674(2) 0.0303(10) Uani 1 1 d . .
H37 H 0.9549 0.2056 0.5555 0.036 Uiso 1 1 calc R U
C38 C 0.8080(4) 0.2599(3) 0.5135(2) 0.0346(11) Uani 1 1 d . .
H38 H 0.7945 0.2387 0.4580 0.042 Uiso 1 1 calc R U
C39 C 0.7414(4) 0.3149(3) 0.5556(3) 0.0336(11) Uani 1 1 d . .
H39 H 0.6743 0.3363 0.5338 0.040 Uiso 1 1 calc R U
C40 C 0.7915(3) 0.3320(2) 0.6349(2) 0.0286(10) Uani 1 1 d . .
H40 H 0.7651 0.3681 0.6767 0.034 Uiso 1 1 calc R U
C41 C 0.5553(3) 0.0838(2) 0.7550(2) 0.0275(10) Uani 1 1 d . .
H41 H 0.5827 0.0380 0.7217 0.033 Uiso 1 1 calc R U
C42 C 0.5774(3) 0.1048(3) 0.8374(3) 0.0296(10) Uani 1 1 d . .
H42 H 0.6224 0.0758 0.8695 0.035 Uiso 1 1 calc R U
C43 C 0.5217(3) 0.1752(3) 0.8630(2) 0.0300(11) Uani 1 1 d . .
H43 H 0.5207 0.2023 0.9161 0.036 Uiso 1 1 calc R U
C44 C 0.4670(3) 0.1998(3) 0.7977(3) 0.0297(10) Uani 1 1 d . .
H44 H 0.4246 0.2474 0.7989 0.036 Uiso 1 1 calc R U
C45 C 0.4856(3) 0.1425(3) 0.7307(2) 0.0278(10) Uani 1 1 d . .
H45 H 0.4565 0.1429 0.6781 0.033 Uiso 1 1 calc R U
C46 C 0.8171(3) 0.2964(2) 0.9045(2) 0.0243(9) Uani 1 1 d . .
H46 H 0.8827 0.2717 0.9239 0.029 Uiso 1 1 calc R U
C47 C 0.7194(4) 0.3069(3) 0.9350(2) 0.0302(10) Uani 1 1 d . .
H47 H 0.7069 0.2895 0.9784 0.036 Uiso 1 1 calc R U
C48 C 0.6441(3) 0.3471(2) 0.8910(2) 0.0286(10) Uani 1 1 d . .
H48 H 0.5716 0.3620 0.8993 0.034 Uiso 1 1 calc R U
C49 C 0.6933(3) 0.3619(2) 0.8324(2) 0.0264(10) Uani 1 1 d . .
H49 H 0.6606 0.3890 0.7943 0.032 Uiso 1 1 calc R U
C50 C 0.7998(3) 0.3294(2) 0.8401(2) 0.0234(9) Uani 1 1 d . .
H50 H 0.8512 0.3296 0.8073 0.028 Uiso 1 1 calc R U
C51 C 0.9923(3) 0.0231(2) 0.7566(2) 0.0200(9) Uani 1 1 d . .
C52 C 0.9539(4) -0.0680(3) 0.5779(2) 0.0375(12) Uani 1 1 d . .
H52A H 0.9384 -0.0132 0.5696 0.056 Uiso 1 1 calc R U
H52B H 0.9058 -0.1119 0.5355 0.056 Uiso 1 1 calc R U
H52C H 1.0334 -0.0774 0.5784 0.056 Uiso 1 1 calc R U
C53 C 0.7654(3) -0.0779(3) 0.6586(2) 0.0293(10) Uani 1 1 d . .
H53A H 0.7374 -0.0245 0.6532 0.044 Uiso 1 1 calc R U
H53B H 0.7435 -0.0902 0.7036 0.044 Uiso 1 1 calc R U
H53C H 0.7328 -0.1227 0.6108 0.044 Uiso 1 1 calc R U
C54 C 0.9703(4) -0.1728(3) 0.6899(3) 0.0434(13) Uani 1 1 d . .
H54A H 0.9262 -0.2193 0.6479 0.065 Uiso 1 1 calc R U
H54B H 0.9586 -0.1767 0.7406 0.065 Uiso 1 1 calc R U
H54C H 1.0506 -0.1758 0.6893 0.065 Uiso 1 1 calc R U
C55 C 1.2271(3) -0.0400(3) 0.7304(3) 0.0341(11) Uani 1 1 d . .
H55A H 1.2361 -0.0661 0.7733 0.051 Uiso 1 1 calc R U
H55B H 1.3015 -0.0212 0.7256 0.051 Uiso 1 1 calc R U
H55C H 1.1891 -0.0810 0.6812 0.051 Uiso 1 1 calc R U
C56 C 1.1434(3) 0.1047(3) 0.6717(2) 0.0266(10) Uani 1 1 d . .
H56A H 1.1052 0.0670 0.6208 0.040 Uiso 1 1 calc R U
H56B H 1.2220 0.1181 0.6710 0.040 Uiso 1 1 calc R U
H56C H 1.1048 0.1564 0.6822 0.040 Uiso 1 1 calc R U
C57 C 1.2216(3) 0.1272(3) 0.8448(2) 0.0289(10) Uani 1 1 d . .
H57A H 1.1856 0.1802 0.8545 0.043 Uiso 1 1 calc R U
H57B H 1.2992 0.1375 0.8403 0.043 Uiso 1 1 calc R U
H57C H 1.2223 0.1032 0.8885 0.043 Uiso 1 1 calc R U
C58 C 1.0009(3) 0.1140(3) 0.9320(2) 0.0286(10) Uani 1 1 d . .
H58A H 0.9252 0.1302 0.9373 0.043 Uiso 1 1 calc R U
H58B H 1.0391 0.1563 0.9156 0.043 Uiso 1 1 calc R U
H58C H 1.0444 0.1099 0.9825 0.043 Uiso 1 1 calc R U
C59 C 0.8539(3) -0.0449(3) 0.8584(2) 0.0295(10) Uani 1 1 d . .
H59A H 0.8469 -0.1029 0.8251 0.044 Uiso 1 1 calc R U
H59B H 0.7900 -0.0156 0.8388 0.044 Uiso 1 1 calc R U
H59C H 0.8541 -0.0447 0.9123 0.044 Uiso 1 1 calc R U
C60 C 1.1054(4) -0.0529(3) 0.8930(3) 0.0362(11) Uani 1 1 d . .
H60A H 1.0967 -0.0601 0.9433 0.054 Uiso 1 1 calc R U
H60B H 1.1788 -0.0231 0.9000 0.054 Uiso 1 1 calc R U
H60C H 1.1009 -0.1080 0.8548 0.054 Uiso 1 1 calc R U
F1 F 0.49349(17) 0.48886(13) 0.80965(12) 0.0231(5) Uani 1 1 d . .
F2 F 0.36195(16) 0.51356(12) 0.67836(11) 0.0192(5) Uani 1 1 d . .
F3 F 0.31042(16) 0.57856(12) 0.81799(11) 0.0188(5) Uani 1 1 d . .
F4 F 0.19164(16) 0.44499(13) 0.71527(11) 0.0211(5) Uani 1 1 d . .
F5 F 0.98504(17) 0.21268(12) 0.78581(12) 0.0224(5) Uani 1 1 d . .
F6 F 0.79521(16) 0.13082(12) 0.79074(11) 0.0195(5) Uani 1 1 d . .
F7 F 0.84774(17) 0.11682(12) 0.65165(11) 0.0206(5) Uani 1 1 d . .
F8 F 0.68593(16) 0.21195(12) 0.69466(11) 0.0208(5) Uani 1 1 d . .
Al1 Al 0.42507(9) 0.56216(7) 0.77505(6) 0.0189(3) Uani 1 1 d . .
Al2 Al 0.90846(9) 0.12044(7) 0.74686(6) 0.0170(3) Uani 1 1 d . .
Si1 Si 0.62038(9) 0.68434(7) 0.88773(6) 0.0218(3) Uani 1 1 d . .
Si2 Si 0.60400(9) 0.63509(7) 0.70776(6) 0.0191(3) Uani 1 1 d . .
Si3 Si 0.43210(9) 0.75177(7) 0.78025(7) 0.0245(3) Uani 1 1 d . .
Si4 Si 1.14007(9) 0.05205(7) 0.75121(6) 0.0242(3) Uani 1 1 d . .
Si5 Si 0.92333(10) -0.07084(7) 0.67448(7) 0.0284(3) Uani 1 1 d . .
Si6 Si 0.98924(9) 0.00939(7) 0.85610(6) 0.0251(3) Uani 1 1 d . .
Ti1 Ti 0.24007(6) 0.41066(4) 0.61025(4) 0.01945(18) Uani 1 1 d . .
Ti2 Ti 0.16638(5) 0.50280(4) 0.82534(4) 0.01823(18) Uani 1 1 d . .
Ti3 Ti 0.73115(6) 0.18495(4) 0.58801(4) 0.02099(18) Uani 1 1 d . .
Ti4 Ti 0.66424(5) 0.21486(4) 0.80463(4) 0.01846(18) Uani 1 1 d . .

loop_
_atom_site_aniso_label
_atom_site_aniso_U_11
_atom_site_aniso_U_22
_atom_site_aniso_U_33
_atom_site_aniso_U_23
_atom_site_aniso_U_13
_atom_site_aniso_U_12
C1 0.022(2) 0.016(2) 0.031(2) 0.0039(18) -0.0007(19) 0.0048(17)
C2 0.035(3) 0.017(2) 0.038(3) 0.0094(19) 0.015(2) 0.0035(19)
C3 0.026(2) 0.020(2) 0.043(3) 0.002(2) 0.002(2) -0.0044(18)
C4 0.040(3) 0.026(3) 0.030(2) -0.001(2) 0.008(2) 0.011(2)
C5 0.026(2) 0.021(2) 0.035(2) 0.0041(19) 0.011(2) 0.0050(19)
C6 0.024(2) 0.031(3) 0.021(2) 0.0120(19) -0.0018(18) 0.0053(19)
C7 0.017(2) 0.034(3) 0.025(2) 0.0096(19) -0.0006(18) 0.0022(19)
C8 0.029(2) 0.028(3) 0.026(2) 0.0039(19) -0.0080(19) 0.000(2)
C9 0.035(3) 0.055(3) 0.020(2) 0.013(2) 0.004(2) 0.010(2)
C10 0.024(2) 0.039(3) 0.032(2) 0.024(2) -0.002(2) -0.003(2)
C11 0.025(2) 0.019(2) 0.027(2) 0.0128(18) 0.0036(18) 0.0010(18)
C12 0.023(2) 0.028(2) 0.022(2) 0.0159(19) -0.0046(18) -0.0048(18)
C13 0.036(2) 0.029(3) 0.021(2) 0.0161(19) 0.006(2) 0.003(2)
C14 0.026(2) 0.034(3) 0.029(2) 0.019(2) 0.005(2) -0.003(2)
C15 0.031(2) 0.021(2) 0.028(2) 0.0121(19) -0.0018(19) -0.0039(19)
C16 0.021(2) 0.027(2) 0.035(3) 0.005(2) 0.0040(19) 0.0074(19)
C17 0.027(2) 0.042(3) 0.031(2) 0.013(2) 0.015(2) 0.013(2)
C18 0.014(2) 0.034(3) 0.041(3) 0.011(2) 0.007(2) 0.0052(18)
C19 0.019(2) 0.034(3) 0.026(2) 0.000(2) 0.0019(19) 0.012(2)
C20 0.019(2) 0.027(2) 0.038(3) 0.016(2) 0.0102(19) 0.0096(19)
C21 0.017(2) 0.019(2) 0.018(2) 0.0078(17) 0.0049(17) 0.0020(16)
C22 0.025(2) 0.025(2) 0.027(2) 0.0033(18) 0.0107(19) 0.0018(18)
C23 0.028(2) 0.035(3) 0.025(2) 0.0120(19) 0.0068(19) 0.0017(19)
C24 0.023(2) 0.031(2) 0.027(2) 0.0078(19) 0.0099(19) -0.0011(18)
C25 0.023(2) 0.035(3) 0.024(2) 0.0114(19) 0.0005(18) 0.0053(19)
C26 0.032(2) 0.032(3) 0.026(2) 0.006(2) 0.002(2) -0.003(2)
C27 0.027(2) 0.034(3) 0.022(2) 0.0091(19) 0.0068(19) 0.0030(19)
C28 0.030(2) 0.020(2) 0.048(3) 0.015(2) 0.012(2) 0.0033(19)
C29 0.025(2) 0.037(3) 0.034(2) 0.016(2) 0.004(2) 0.011(2)
C30 0.027(2) 0.026(2) 0.035(2) 0.008(2) 0.012(2) 0.0101(19)
C31 0.036(3) 0.029(3) 0.027(2) -0.005(2) -0.004(2) -0.006(2)
C32 0.028(2) 0.030(3) 0.026(2) 0.006(2) -0.002(2) -0.008(2)
C33 0.024(2) 0.036(3) 0.041(3) 0.003(2) -0.007(2) -0.003(2)
C34 0.057(3) 0.047(3) 0.028(3) 0.019(2) -0.033(3) -0.023(3)
C35 0.053(3) 0.069(4) 0.017(2) -0.006(2) 0.006(2) -0.029(3)
C36 0.026(2) 0.023(2) 0.028(2) 0.0124(19) 0.0034(19) -0.0068(18)
C37 0.032(2) 0.026(2) 0.039(3) 0.012(2) 0.018(2) 0.0014(19)
C38 0.052(3) 0.032(3) 0.022(2) 0.012(2) 0.007(2) -0.009(2)
C39 0.033(3) 0.028(3) 0.043(3) 0.023(2) -0.002(2) -0.002(2)
C40 0.034(3) 0.019(2) 0.031(3) 0.0079(19) 0.005(2) -0.0052(19)
C41 0.016(2) 0.019(2) 0.044(3) 0.002(2) 0.009(2) -0.0053(17)
C42 0.017(2) 0.038(3) 0.042(3) 0.024(2) 0.009(2) 0.0008(19)
C43 0.026(2) 0.037(3) 0.030(2) 0.008(2) 0.015(2) -0.006(2)
C44 0.019(2) 0.029(3) 0.047(3) 0.017(2) 0.011(2) 0.0044(19)
C45 0.016(2) 0.040(3) 0.030(2) 0.016(2) 0.0026(18) -0.0059(19)
C46 0.018(2) 0.017(2) 0.028(2) -0.0021(18) -0.0046(18) 0.0009(17)
C47 0.036(3) 0.028(3) 0.023(2) -0.0008(19) 0.008(2) -0.006(2)
C48 0.019(2) 0.028(2) 0.031(2) -0.004(2) 0.0039(19) 0.0045(19)
C49 0.030(2) 0.017(2) 0.026(2) 0.0028(18) -0.0013(19) 0.0001(18)
C50 0.025(2) 0.018(2) 0.023(2) -0.0023(18) 0.0075(18) -0.0052(17)
C51 0.022(2) 0.018(2) 0.023(2) 0.0070(17) 0.0109(17) 0.0011(17)
C52 0.050(3) 0.029(3) 0.028(2) -0.007(2) 0.016(2) -0.004(2)
C53 0.030(2) 0.023(2) 0.031(2) 0.0023(19) 0.007(2) -0.0069(19)
C54 0.035(3) 0.027(3) 0.071(3) 0.009(2) 0.025(3) 0.001(2)
C55 0.027(2) 0.043(3) 0.044(3) 0.024(2) 0.019(2) 0.014(2)
C56 0.024(2) 0.028(2) 0.032(2) 0.0109(19) 0.0108(19) -0.0011(18)
C57 0.017(2) 0.041(3) 0.032(2) 0.015(2) 0.0047(19) -0.0008(19)
C58 0.029(2) 0.038(3) 0.023(2) 0.013(2) 0.0073(19) 0.007(2)
C59 0.034(2) 0.028(2) 0.033(2) 0.015(2) 0.016(2) -0.0027(19)
C60 0.035(3) 0.044(3) 0.043(3) 0.026(2) 0.017(2) 0.017(2)
F1 0.0200(11) 0.0237(12) 0.0265(12) 0.0106(10) 0.0024(10) 0.0034(9)
F2 0.0180(11) 0.0201(12) 0.0193(11) 0.0064(9) 0.0031(9) -0.0011(9)
F3 0.0162(11) 0.0210(12) 0.0206(11) 0.0076(9) 0.0048(9) 0.0013(9)
F4 0.0171(11) 0.0294(13) 0.0178(11) 0.0085(10) 0.0036(9) 0.0034(9)
F5 0.0203(12) 0.0177(12) 0.0269(12) 0.0050(10) 0.0025(10) -0.0015(9)
F6 0.0180(11) 0.0198(12) 0.0221(11) 0.0064(9) 0.0064(9) 0.0020(9)
F7 0.0223(12) 0.0196(12) 0.0211(11) 0.0077(9) 0.0049(9) 0.0015(9)
F8 0.0202(11) 0.0249(12) 0.0167(11) 0.0045(9) 0.0050(9) -0.0046(9)
Al1 0.0166(6) 0.0204(7) 0.0206(6) 0.0071(5) 0.0042(5) 0.0017(5)
Al2 0.0163(6) 0.0165(6) 0.0183(6) 0.0046(5) 0.0041(5) 0.0000(5)
Si1 0.0193(6) 0.0272(7) 0.0191(6) 0.0059(5) 0.0050(5) 0.0049(5)
Si2 0.0184(6) 0.0215(6) 0.0191(6) 0.0070(5) 0.0064(5) 0.0008(5)
Si3 0.0245(6) 0.0223(6) 0.0300(6) 0.0113(5) 0.0080(5) 0.0068(5)
Si4 0.0213(6) 0.0268(7) 0.0286(6) 0.0116(5) 0.0097(5) 0.0032(5)
Si5 0.0288(7) 0.0224(7) 0.0330(7) 0.0024(5) 0.0119(5) -0.0002(5)
Si6 0.0242(6) 0.0273(7) 0.0287(6) 0.0124(5) 0.0106(5) 0.0043(5)
Ti1 0.0179(4) 0.0211(4) 0.0183(4) 0.0053(3) 0.0019(3) 0.0006(3)
Ti2 0.0155(4) 0.0214(4) 0.0194(4) 0.0082(3) 0.0041(3) 0.0011(3)
Ti3 0.0223(4) 0.0219(4) 0.0177(4) 0.0064(3) 0.0012(3) -0.0019(3)
Ti4 0.0157(4) 0.0197(4) 0.0204(4) 0.0055(3) 0.0052(3) 0.0001(3)

loop_
_atom_type_symbol
_atom_type_description
_atom_type_scat_dispersion_real
_atom_type_scat_dispersion_imag
_atom_type_scat_source
C C 0.0033 0.0016 'International Tables Vol C Tables 4.2.6.8 and 6.1.1.4'
H H 0.0000 0.0000 'International Tables Vol C Tables 4.2.6.8 and 6.1.1.4'
F F 0.0171 0.0103 'International Tables Vol C Tables 4.2.6.8 and 6.1.1.4'
Al Al 0.0645 0.0514 'International Tables Vol C Tables 4.2.6.8 and 6.1.1.4'
Si Si 0.0817 0.0704 'International Tables Vol C Tables 4.2.6.8 and 6.1.1.4'
Ti Ti 0.2776 0.4457 'International Tables Vol C Tables 4.2.6.8 and 6.1.1.4'

loop_
_geom_angle_atom_site_label_1
_geom_angle_atom_site_label_2
_geom_angle_atom_site_label_3
_geom_angle
C2 C1 C5 108.1(4)
C2 C1 Ti1 73.4(2)
C5 C1 Ti1 71.5(2)
C2 C1 H1 126.0
C5 C1 H1 126.0
Ti1 C1 H1 120.9
C3 C2 C1 108.6(4)
C3 C2 Ti1 72.4(2)
C1 C2 Ti1 72.7(2)
C3 C2 H2 125.7
C1 C2 H2 125.7
Ti1 C2 H2 120.9
C2 C3 C4 107.9(4)
C2 C3 Ti1 73.9(2)
C4 C3 Ti1 72.6(2)
C2 C3 H3 126.1
C4 C3 H3 126.1
Ti1 C3 H3 119.3
C3 C4 C5 108.5(4)
C3 C4 Ti1 73.1(2)
C5 C4 Ti1 72.2(2)
C3 C4 H4 125.8
C5 C4 H4 125.8
Ti1 C4 H4 120.7
C4 C5 C1 107.0(4)
C4 C5 Ti1 73.3(2)
C1 C5 Ti1 73.9(2)
C4 C5 H5 126.5
C1 C5 H5 126.5
Ti1 C5 H5 118.3
C10 C6 C7 109.0(4)
C10 C6 Ti1 74.7(2)
C7 C6 Ti1 73.1(2)
C10 C6 H6 125.5
C7 C6 H6 125.5
Ti1 C6 H6 118.6
C6 C7 C8 107.6(4)
C6 C7 Ti1 72.4(2)
C8 C7 Ti1 74.1(2)
C6 C7 H7 126.2
C8 C7 H7 126.2
Ti1 C7 H7 119.3
C7 C8 C9 107.9(4)
C7 C8 Ti1 71.6(2)
C9 C8 Ti1 73.4(2)
C7 C8 H8 126.1
C9 C8 H8 126.1
Ti1 C8 H8 120.7
C10 C9 C8 107.8(4)
C10 C9 Ti1 72.5(2)
C8 C9 Ti1 72.3(2)
C10 C9 H9 126.1
C8 C9 H9 126.1
Ti1 C9 H9 120.8
C6 C10 C9 107.7(4)
C6 C10 Ti1 71.2(2)
C9 C10 Ti1 73.4(2)
C6 C10 H10 126.1
C9 C10 H10 126.1
Ti1 C10 H10 121.0
C12 C11 C15 107.9(3)
C12 C11 Ti2 73.9(2)
C15 C11 Ti2 73.4(2)
C12 C11 H11 126.0
C15 C11 H11 126.0
Ti2 C11 H11 118.6
C11 C12 C13 108.7(4)
C11 C12 Ti2 71.7(2)
C13 C12 Ti2 74.3(2)
C11 C12 H12 125.6
C13 C12 H12 125.6
Ti2 C12 H12 120.0
C12 C13 C14 107.3(4)
C12 C13 Ti2 71.7(2)
C14 C13 Ti2 72.5(2)
C12 C13 H13 126.4
C14 C13 H13 126.4
Ti2 C13 H13 121.3
C15 C14 C13 108.6(4)
C15 C14 Ti2 71.8(2)
C13 C14 Ti2 73.4(2)
C15 C14 H14 125.7
C13 C14 H14 125.7
Ti2 C14 H14 120.8
C14 C15 C11 107.4(4)
C14 C15 Ti2 74.1(2)
C11 C15 Ti2 71.7(2)
C14 C15 H15 126.3
C11 C15 H15 126.3
Ti2 C15 H15 119.8
C17 C16 C20 107.3(4)
C17 C16 Ti2 73.2(2)
C20 C16 Ti2 73.3(2)
C17 C16 H16 126.4
C20 C16 H16 126.4
Ti2 C16 H16 119.1
C18 C17 C16 108.6(4)
C18 C17 Ti2 73.7(2)
C16 C17 Ti2 72.7(2)
C18 C17 H17 125.7
C16 C17 H17 125.7
Ti2 C17 H17 119.6
C19 C18 C17 107.9(4)
C19 C18 Ti2 73.7(2)
C17 C18 Ti2 72.4(2)
C19 C18 H18 126.0
C17 C18 H18 126.0
Ti2 C18 H18 119.7
C18 C19 C20 108.4(4)
C18 C19 Ti2 72.7(2)
C20 C19 Ti2 72.2(2)
C18 C19 H19 125.8
C20 C19 H19 125.8
Ti2 C19 H19 121.0
C19 C20 C16 107.8(4)
C19 C20 Ti2 74.0(2)
C16 C20 Ti2 72.2(2)
C19 C20 H20 126.1
C16 C20 H20 126.1
Ti2 C20 H20 119.5
Si3 C21 Si1 111.81(18)
Si3 C21 Si2 112.16(19)
Si1 C21 Si2 111.03(18)
Si3 C21 Al1 108.98(18)
Si1 C21 Al1 106.13(18)
Si2 C21 Al1 106.37(17)
Si2 C22 H22A 109.5
Si2 C22 H22B 109.5
H22A C22 H22B 109.5
Si2 C22 H22C 109.5
H22A C22 H22C 109.5
H22B C22 H22C 109.5
Si2 C23 H23A 109.5
Si2 C23 H23B 109.5
H23A C23 H23B 109.5
Si2 C23 H23C 109.5
H23A C23 H23C 109.5
H23B C23 H23C 109.5
Si2 C24 H24A 109.5
Si2 C24 H24B 109.5
H24A C24 H24B 109.5
Si2 C24 H24C 109.5
H24A C24 H24C 109.5
H24B C24 H24C 109.5
Si1 C25 H25A 109.5
Si1 C25 H25B 109.5
H25A C25 H25B 109.5
Si1 C25 H25C 109.5
H25A C25 H25C 109.5
H25B C25 H25C 109.5
Si1 C26 H26A 109.5
Si1 C26 H26B 109.5
H26A C26 H26B 109.5
Si1 C26 H26C 109.5
H26A C26 H26C 109.5
H26B C26 H26C 109.5
Si1 C27 H27A 109.5
Si1 C27 H27B 109.5
H27A C27 H27B 109.5
Si1 C27 H27C 109.5
H27A C27 H27C 109.5
H27B C27 H27C 109.5
Si3 C28 H28A 109.5
Si3 C28 H28B 109.5
H28A C28 H28B 109.5
Si3 C28 H28C 109.5
H28A C28 H28C 109.5
H28B C28 H28C 109.5
Si3 C29 H29A 109.5
Si3 C29 H29B 109.5
H29A C29 H29B 109.5
Si3 C29 H29C 109.5
H29A C29 H29C 109.5
H29B C29 H29C 109.5
Si3 C30 H30A 109.5
Si3 C30 H30B 109.5
H30A C30 H30B 109.5
Si3 C30 H30C 109.5
H30A C30 H30C 109.5
H30B C30 H30C 109.5
C35 C31 C32 109.3(4)
C35 C31 Ti3 74.0(3)
C32 C31 Ti3 71.6(2)
C35 C31 H31 125.4
C32 C31 H31 125.4
Ti3 C31 H31 120.8
C31 C32 C33 108.7(4)
C31 C32 Ti3 74.5(2)
C33 C32 Ti3 73.0(2)
C31 C32 H32 125.7
C33 C32 H32 125.7
Ti3 C32 H32 118.7
C34 C33 C32 107.1(4)
C34 C33 Ti3 73.7(3)
C32 C33 Ti3 72.8(2)
C34 C33 H33 126.4
C32 C33 H33 126.4
Ti3 C33 H33 119.0
C33 C34 C35 109.2(4)
C33 C34 Ti3 72.3(2)
C35 C34 Ti3 74.1(3)
C33 C34 H34 125.4
C35 C34 H34 125.4
Ti3 C34 H34 119.9
C31 C35 C34 105.8(4)
C31 C35 Ti3 72.5(2)
C34 C35 Ti3 71.3(2)
C31 C35 H35 127.1
C34 C35 H35 127.1
Ti3 C35 H35 120.9
C40 C36 C37 108.8(4)
C40 C36 Ti3 74.5(2)
C37 C36 Ti3 72.1(2)
C40 C36 H36 125.6
C37 C36 H36 125.6
Ti3 C36 H36 119.6
C38 C37 C36 106.9(4)
C38 C37 Ti3 73.7(2)
C36 C37 Ti3 73.3(2)
C38 C37 H37 126.6
C36 C37 H37 126.6
Ti3 C37 H37 118.5
C37 C38 C39 108.2(4)
C37 C38 Ti3 71.9(2)
C39 C38 Ti3 73.5(2)
C37 C38 H38 125.9
C39 C38 H38 125.9
Ti3 C38 H38 120.4
C40 C39 C38 107.7(4)
C40 C39 Ti3 73.5(2)
C38 C39 Ti3 72.2(2)
C40 C39 H39 126.2
C38 C39 H39 126.2
Ti3 C39 H39 120.0
C36 C40 C39 108.4(4)
C36 C40 Ti3 71.9(2)
C39 C40 Ti3 72.9(2)
C36 C40 H40 125.8
C39 C40 H40 125.8
Ti3 C40 H40 121.2
C45 C41 C42 108.1(4)
C45 C41 Ti4 73.9(2)
C42 C41 Ti4 72.5(2)
C45 C41 H41 125.9
C42 C41 H41 125.9
Ti4 C41 H41 119.5
C43 C42 C41 107.6(4)
C43 C42 Ti4 73.5(2)
C41 C42 Ti4 73.1(2)
C43 C42 H42 126.2
C41 C42 H42 126.2
Ti4 C42 H42 119.1
C42 C43 C44 108.7(4)
C42 C43 Ti4 72.6(2)
C44 C43 Ti4 72.7(2)
C42 C43 H43 125.7
C44 C43 H43 125.7
Ti4 C43 H43 120.7
C45 C44 C43 108.1(4)
C45 C44 Ti4 74.1(2)
C43 C44 Ti4 73.0(2)
C45 C44 H44 126.0
C43 C44 H44 126.0
Ti4 C44 H44 118.9
C44 C45 C41 107.6(4)
C44 C45 Ti4 72.1(2)
C41 C45 Ti4 71.9(2)
C44 C45 H45 126.2
C41 C45 H45 126.2
Ti4 C45 H45 121.5
C50 C46 C47 107.3(4)
C50 C46 Ti4 71.1(2)
C47 C46 Ti4 72.9(2)
C50 C46 H46 126.4
C47 C46 H46 126.4
Ti4 C46 H46 121.4
C48 C47 C46 108.5(4)
C48 C47 Ti4 72.5(2)
C46 C47 Ti4 73.0(2)
C48 C47 H47 125.7
C46 C47 H47 125.7
Ti4 C47 H47 120.5
C47 C48 C49 108.3(3)
C47 C48 Ti4 73.6(2)
C49 C48 Ti4 72.2(2)
C47 C48 H48 125.8
C49 C48 H48 125.8
Ti4 C48 H48 120.1
C48 C49 C50 107.6(4)
C48 C49 Ti4 73.5(2)
C50 C49 Ti4 72.1(2)
C48 C49 H49 126.2
C50 C49 H49 126.2
Ti4 C49 H49 120.0
C46 C50 C49 108.3(3)
C46 C50 Ti4 74.6(2)
C49 C50 Ti4 73.1(2)
C46 C50 H50 125.9
C49 C50 H50 125.9
Ti4 C50 H50 118.3
Si4 C51 Si5 112.57(17)
Si4 C51 Si6 110.9(2)
Si5 C51 Si6 112.04(19)
Si4 C51 Al2 105.13(18)
Si5 C51 Al2 108.8(2)
Si6 C51 Al2 106.97(17)
Si5 C52 H52A 109.5
Si5 C52 H52B 109.5
H52A C52 H52B 109.5
Si5 C52 H52C 109.5
H52A C52 H52C 109.5
H52B C52 H52C 109.5
Si5 C53 H53A 109.5
Si5 C53 H53B 109.5
H53A C53 H53B 109.5
Si5 C53 H53C 109.5
H53A C53 H53C 109.5
H53B C53 H53C 109.5
Si5 C54 H54A 109.5
Si5 C54 H54B 109.5
H54A C54 H54B 109.5
Si5 C54 H54C 109.5
H54A C54 H54C 109.5
H54B C54 H54C 109.5
Si4 C55 H55A 109.5
Si4 C55 H55B 109.5
H55A C55 H55B 109.5
Si4 C55 H55C 109.5
H55A C55 H55C 109.5
H55B C55 H55C 109.5
Si4 C56 H56A 109.5
Si4 C56 H56B 109.5
H56A C56 H56B 109.5
Si4 C56 H56C 109.5
H56A C56 H56C 109.5
H56B C56 H56C 109.5
Si4 C57 H57A 109.5
Si4 C57 H57B 109.5
H57A C57 H57B 109.5
Si4 C57 H57C 109.5
H57A C57 H57C 109.5
H57B C57 H57C 109.5
Si6 C58 H58A 109.5
Si6 C58 H58B 109.5
H58A C58 H58B 109.5
Si6 C58 H58C 109.5
H58A C58 H58C 109.5
H58B C58 H58C 109.5
Si6 C59 H59A 109.5
Si6 C59 H59B 109.5
H59A C59 H59B 109.5
Si6 C59 H59C 109.5
H59A C59 H59C 109.5
H59B C59 H59C 109.5
Si6 C60 H60A 109.5
Si6 C60 H60B 109.5
H60A C60 H60B 109.5
Si6 C60 H60C 109.5
H60A C60 H60C 109.5
H60B C60 H60C 109.5
Al1 F2 Ti1 139.30(11)
Al1 F3 Ti2 136.95(11)
Ti1 F4 Ti2 167.32(11)
Al2 F6 Ti4 136.93(12)
Al2 F7 Ti3 139.02(11)
Ti4 F8 Ti3 165.87(12)
F1 Al1 F2 106.05(11)
F1 Al1 F3 105.54(11)
F2 Al1 F3 102.13(11)
F1 Al1 C21 113.52(14)
F2 Al1 C21 112.71(13)
F3 Al1 C21 115.77(13)
F5 Al2 F6 104.75(11)
F5 Al2 F7 106.16(11)
F6 Al2 F7 102.83(11)
F5 Al2 C51 114.56(14)
F6 Al2 C51 113.82(13)
F7 Al2 C51 113.60(14)
C25 Si1 C27 103.91(19)
C25 Si1 C26 105.2(2)
C27 Si1 C26 107.76(18)
C25 Si1 C21 114.74(17)
C27 Si1 C21 111.50(17)
C26 Si1 C21 113.07(18)
C24 Si2 C22 106.80(18)
C24 Si2 C23 105.81(18)
C22 Si2 C23 104.11(19)
C24 Si2 C21 113.46(17)
C22 Si2 C21 112.21(17)
C23 Si2 C21 113.73(17)
C30 Si3 C28 107.69(19)
C30 Si3 C21 112.62(17)
C28 Si3 C21 113.86(17)
C30 Si3 C29 104.04(18)
C28 Si3 C29 106.3(2)
C21 Si3 C29 111.62(18)
C55 Si4 C51 113.55(18)
C55 Si4 C57 106.0(2)
C51 Si4 C57 112.56(16)
C55 Si4 C56 105.72(18)
C51 Si4 C56 112.59(18)
C57 Si4 C56 105.81(19)
C54 Si5 C53 106.7(2)
C54 Si5 C51 113.5(2)
C53 Si5 C51 112.44(17)
C54 Si5 C52 106.1(2)
C53 Si5 C52 105.5(2)
C51 Si5 C52 112.04(18)
C59 Si6 C60 105.9(2)
C59 Si6 C58 104.80(18)
C60 Si6 C58 107.7(2)
C59 Si6 C51 113.33(18)
C60 Si6 C51 113.57(17)
C58 Si6 C51 111.01(17)
F4 Ti1 F2 77.55(8)
F4 Ti1 C6 81.92(11)
F2 Ti1 C6 88.23(12)
F4 Ti1 C7 84.13(11)
F2 Ti1 C7 122.10(12)
C6 Ti1 C7 34.57(14)
F4 Ti1 C5 127.27(12)
F2 Ti1 C5 85.80(11)
C6 Ti1 C5 147.71(14)
C7 Ti1 C5 143.90(14)
F4 Ti1 C4 136.16(13)
F2 Ti1 C4 119.66(12)
C6 Ti1 C4 134.02(15)
C7 Ti1 C4 111.51(15)
C5 Ti1 C4 34.47(14)
F4 Ti1 C8 116.51(12)
F2 Ti1 C8 137.04(12)
C6 Ti1 C8 56.99(14)
C7 Ti1 C8 34.38(13)
C5 Ti1 C8 109.70(14)
C4 Ti1 C8 79.62(15)
F4 Ti1 C3 104.03(12)
F2 Ti1 C3 135.48(12)
C6 Ti1 C3 136.29(15)
C7 Ti1 C3 102.11(15)
C5 Ti1 C3 57.35(14)
C4 Ti1 C3 34.25(14)
C8 Ti1 C3 83.01(15)
F4 Ti1 C10 112.19(12)
F2 Ti1 C10 80.18(12)
C6 Ti1 C10 34.15(13)
C7 Ti1 C10 57.16(14)
C5 Ti1 C10 113.61(14)
C4 Ti1 C10 110.50(15)
C8 Ti1 C10 56.86(15)
C3 Ti1 C10 134.53(15)
F4 Ti1 C1 92.85(11)
F2 Ti1 C1 78.99(11)
C6 Ti1 C1 166.99(14)
C7 Ti1 C1 157.07(14)
C5 Ti1 C1 34.55(13)
C4 Ti1 C1 56.66(14)
C8 Ti1 C1 135.42(14)
C3 Ti1 C1 56.52(14)
C10 Ti1 C1 142.84(14)
F4 Ti1 C9 137.65(12)
F2 Ti1 C9 107.27(13)
C6 Ti1 C9 56.75(14)
C7 Ti1 C9 57.13(14)
C5 Ti1 C9 95.03(15)
C4 Ti1 C9 79.21(16)
C8 Ti1 C9 34.30(14)
C3 Ti1 C9 100.57(16)
C10 Ti1 C9 34.05(15)
C1 Ti1 C9 129.50(14)
F4 Ti1 C2 80.60(11)
F2 Ti1 C2 106.88(12)
C6 Ti1 C2 153.71(14)
C7 Ti1 C2 123.61(15)
C5 Ti1 C2 57.00(14)
C4 Ti1 C2 56.33(14)
C8 Ti1 C2 115.22(15)
C3 Ti1 C2 33.75(14)
C10 Ti1 C2 166.77(14)
C1 Ti1 C2 33.86(13)
C9 Ti1 C2 133.27(15)
F4 Ti2 F3 77.08(8)
F4 Ti2 C11 81.80(11)
F3 Ti2 C11 87.40(11)
F4 Ti2 C15 84.26(11)
F3 Ti2 C15 121.57(11)
C11 Ti2 C15 34.87(13)
F4 Ti2 C12 112.48(11)
F3 Ti2 C12 80.03(11)
C11 Ti2 C12 34.40(13)
C15 Ti2 C12 57.24(14)
F4 Ti2 C16 126.29(12)
F3 Ti2 C16 84.92(11)
C11 Ti2 C16 147.87(14)
C15 Ti2 C16 145.32(14)
C12 Ti2 C16 113.47(14)
F4 Ti2 C17 138.08(12)
F3 Ti2 C17 117.91(12)
C11 Ti2 C17 134.13(14)
C15 Ti2 C17 112.83(15)
C12 Ti2 C17 108.76(14)
C16 Ti2 C17 34.09(14)
F4 Ti2 C20 92.23(11)
F3 Ti2 C20 79.95(11)
C11 Ti2 C20 166.96(13)
C15 Ti2 C20 156.39(14)
C12 Ti2 C20 143.51(14)
C16 Ti2 C20 34.43(13)
C17 Ti2 C20 56.51(14)
F4 Ti2 C14 116.41(12)
F3 Ti2 C14 136.62(12)
C11 Ti2 C14 57.04(14)
C15 Ti2 C14 34.09(13)
C12 Ti2 C14 56.60(14)
C16 Ti2 C14 111.37(14)
C17 Ti2 C14 80.71(14)
C20 Ti2 C14 135.63(14)
F4 Ti2 C18 107.09(12)
F3 Ti2 C18 135.87(12)
C11 Ti2 C18 136.62(14)
C15 Ti2 C18 102.49(15)
C12 Ti2 C18 132.02(14)
C16 Ti2 C18 56.60(14)
C17 Ti2 C18 33.90(14)
C20 Ti2 C18 56.24(14)
C14 Ti2 C18 82.17(15)
F4 Ti2 C13 137.73(12)
F3 Ti2 C13 107.43(11)
C11 Ti2 C13 57.04(13)
C15 Ti2 C13 57.02(14)
C12 Ti2 C13 33.99(13)
C16 Ti2 C13 95.88(14)
C17 Ti2 C13 78.26(14)
C20 Ti2 C13 130.03(14)
C14 Ti2 C13 34.14(14)
C18 Ti2 C13 98.04(14)
F4 Ti2 C19 82.35(11)
F3 Ti2 C19 108.90(12)
C11 Ti2 C19 153.99(14)
C15 Ti2 C19 122.81(15)
C12 Ti2 C19 164.48(13)
C16 Ti2 C19 56.47(14)
C17 Ti2 C19 56.00(14)
C20 Ti2 C19 33.73(14)
C14 Ti2 C19 113.58(15)
C18 Ti2 C19 33.57(14)
C13 Ti2 C19 130.98(14)
F8 Ti3 F7 77.77(8)
F8 Ti3 C32 81.92(11)
F7 Ti3 C32 88.87(12)
F8 Ti3 C33 85.50(13)
F7 Ti3 C33 122.68(13)
C32 Ti3 C33 34.21(15)
F8 Ti3 C37 124.26(12)
F7 Ti3 C37 83.49(12)
C32 Ti3 C37 149.90(14)
C33 Ti3 C37 145.83(16)
F8 Ti3 C34 118.03(15)
F7 Ti3 C34 135.39(14)
C32 Ti3 C34 56.23(16)
C33 Ti3 C34 34.04(16)
C37 Ti3 C34 112.12(17)
F8 Ti3 C36 90.20(11)
F7 Ti3 C36 80.05(12)
C32 Ti3 C36 167.58(15)
C33 Ti3 C36 155.04(16)
C37 Ti3 C36 34.60(13)
C34 Ti3 C36 136.16(16)
F8 Ti3 C38 137.24(12)
F7 Ti3 C38 116.51(13)
C32 Ti3 C38 134.77(15)
C33 Ti3 C38 112.80(17)
C37 Ti3 C38 34.36(15)
C34 Ti3 C38 81.24(17)
C36 Ti3 C38 56.61(14)
F8 Ti3 C31 111.36(12)
F7 Ti3 C31 79.49(13)
C32 Ti3 C31 33.92(14)
C33 Ti3 C31 56.59(16)
C37 Ti3 C31 115.99(14)
C34 Ti3 C31 55.96(17)
C36 Ti3 C31 146.10(15)
C38 Ti3 C31 110.87(15)
F8 Ti3 C39 106.51(12)
F7 Ti3 C39 135.73(12)
C32 Ti3 C39 135.32(15)
C33 Ti3 C39 101.57(16)
C37 Ti3 C39 57.16(15)
C34 Ti3 C39 82.63(16)
C36 Ti3 C39 56.23(14)
C38 Ti3 C39 34.29(14)
C31 Ti3 C39 133.31(16)
F8 Ti3 C40 81.03(11)
F7 Ti3 C40 109.43(12)
C32 Ti3 C40 151.56(15)
C33 Ti3 C40 121.52(16)
C37 Ti3 C40 56.85(14)
C34 Ti3 C40 114.03(16)
C36 Ti3 C40 33.62(14)
C38 Ti3 C40 56.31(14)
C31 Ti3 C40 166.45(15)
C39 Ti3 C40 33.61(14)
F8 Ti3 C35 138.03(13)
F7 Ti3 C35 104.87(16)
C32 Ti3 C35 56.57(15)
C33 Ti3 C35 57.30(16)
C37 Ti3 C35 97.40(15)
C34 Ti3 C35 34.52(18)
C36 Ti3 C35 131.75(15)
C38 Ti3 C35 80.06(16)
C31 Ti3 C35 33.49(16)
C39 Ti3 C35 99.98(17)
C40 Ti3 C35 133.02(17)
F8 Ti4 F6 78.07(8)
F8 Ti4 C50 81.15(11)
F6 Ti4 C50 89.70(11)
F8 Ti4 C49 85.13(11)
F6 Ti4 C49 124.05(11)
C50 Ti4 C49 34.71(13)
F8 Ti4 C42 125.54(12)
F6 Ti4 C42 83.11(11)
C50 Ti4 C42 149.59(15)
C49 Ti4 C42 144.79(14)
F8 Ti4 C41 91.58(12)
F6 Ti4 C41 79.37(11)
C50 Ti4 C41 167.96(13)
C49 Ti4 C41 154.72(14)
C42 Ti4 C41 34.46(14)
F8 Ti4 C44 107.84(12)
F6 Ti4 C44 135.38(12)
C50 Ti4 C44 134.75(14)
C49 Ti4 C44 100.57(14)
C42 Ti4 C44 56.94(14)
C41 Ti4 C44 56.66(14)
F8 Ti4 C43 138.53(12)
F6 Ti4 C43 115.59(12)
C50 Ti4 C43 134.34(14)
C49 Ti4 C43 112.15(14)
C42 Ti4 C43 33.86(14)
C41 Ti4 C43 56.46(14)
C44 Ti4 C43 34.28(14)
F8 Ti4 C48 117.84(12)
F6 Ti4 C48 136.74(12)
C50 Ti4 C48 57.15(13)
C49 Ti4 C48 34.27(14)
C42 Ti4 C48 110.84(14)
C41 Ti4 C48 134.83(13)
C44 Ti4 C48 80.90(14)
C43 Ti4 C48 80.14(14)
F8 Ti4 C47 137.40(12)
F6 Ti4 C47 106.37(12)
C50 Ti4 C47 56.91(13)
C49 Ti4 C47 56.73(14)
C42 Ti4 C47 96.88(15)
C41 Ti4 C47 131.02(14)
C44 Ti4 C47 98.06(14)
C43 Ti4 C47 78.95(14)
C48 Ti4 C47 33.85(14)
F8 Ti4 C46 111.04(11)
F6 Ti4 C46 80.11(11)
C50 Ti4 C46 34.34(14)
C49 Ti4 C46 57.13(14)
C42 Ti4 C46 115.27(15)
C41 Ti4 C46 145.34(15)
C44 Ti4 C46 132.13(14)
C43 Ti4 C46 109.89(14)
C48 Ti4 C46 56.74(13)
C47 Ti4 C46 34.15(13)
F8 Ti4 C45 82.21(11)
F6 Ti4 C45 109.36(12)
C50 Ti4 C45 151.40(15)
C49 Ti4 C45 120.68(15)
C42 Ti4 C45 56.98(14)
C41 Ti4 C45 34.21(14)
C44 Ti4 C45 33.82(13)
C43 Ti4 C45 56.40(14)
C48 Ti4 C45 112.45(14)
C47 Ti4 C45 131.43(14)
C46 Ti4 C45 165.47(13)

loop_
_geom_bond_atom_site_label_1
_geom_bond_atom_site_label_2
_geom_bond_distance
C1 C2 1.398(5)
C1 C5 1.414(5)
C1 Ti1 2.395(4)
C1 H1 0.9500
C2 C3 1.390(6)
C2 Ti1 2.404(4)
C2 H2 0.9500
C3 C4 1.403(6)
C3 Ti1 2.385(4)
C3 H3 0.9500
C4 C5 1.405(6)
C4 Ti1 2.379(4)
C4 H4 0.9500
C5 Ti1 2.364(4)
C5 H5 0.9500
C6 C10 1.389(5)
C6 C7 1.395(6)
C6 Ti1 2.343(4)
C6 H6 0.9500
C7 C8 1.400(5)
C7 Ti1 2.352(4)
C7 H7 0.9500
C8 C9 1.410(6)
C8 Ti1 2.384(4)
C8 H8 0.9500
C9 C10 1.401(6)
C9 Ti1 2.398(4)
C9 H9 0.9500
C10 Ti1 2.387(4)
C10 H10 0.9500
C11 C12 1.393(5)
C11 C15 1.410(5)
C11 Ti2 2.342(4)
C11 H11 0.9500
C12 C13 1.395(5)
C12 Ti2 2.369(4)
C12 H12 0.9500
C13 C14 1.407(6)
C13 Ti2 2.403(4)
C13 H13 0.9500
C14 C15 1.394(5)
C14 Ti2 2.392(4)
C14 H14 0.9500
C15 Ti2 2.364(4)
C15 H15 0.9500
C16 C17 1.391(6)
C16 C20 1.408(6)
C16 Ti2 2.371(4)
C16 H16 0.9500
C17 C18 1.391(6)
C17 Ti2 2.377(4)
C17 H17 0.9500
C18 C19 1.387(6)
C18 Ti2 2.394(4)
C18 H18 0.9500
C19 C20 1.390(6)
C19 Ti2 2.408(4)
C19 H19 0.9500
C20 Ti2 2.384(4)
C20 H20 0.9500
C21 Si3 1.881(4)
C21 Si1 1.886(4)
C21 Si2 1.887(3)
C21 Al1 1.966(4)
C22 Si2 1.883(4)
C22 H22A 0.9800
C22 H22B 0.9800
C22 H22C 0.9800
C23 Si2 1.885(4)
C23 H23A 0.9800
C23 H23B 0.9800
C23 H23C 0.9800
C24 Si2 1.876(4)
C24 H24A 0.9800
C24 H24B 0.9800
C24 H24C 0.9800
C25 Si1 1.864(4)
C25 H25A 0.9800
C25 H25B 0.9800
C25 H25C 0.9800
C26 Si1 1.885(4)
C26 H26A 0.9800
C26 H26B 0.9800
C26 H26C 0.9800
C27 Si1 1.878(4)
C27 H27A 0.9800
C27 H27B 0.9800
C27 H27C 0.9800
C28 Si3 1.879(4)
C28 H28A 0.9800
C28 H28B 0.9800
C28 H28C 0.9800
C29 Si3 1.884(4)
C29 H29A 0.9800
C29 H29B 0.9800
C29 H29C 0.9800
C30 Si3 1.878(4)
C30 H30A 0.9800
C30 H30B 0.9800
C30 H30C 0.9800
C31 C35 1.383(7)
C31 C32 1.384(6)
C31 Ti3 2.390(4)
C31 H31 0.9500
C32 C33 1.385(6)
C32 Ti3 2.353(4)
C32 H32 0.9500
C33 C34 1.384(7)
C33 Ti3 2.355(4)
C33 H33 0.9500
C34 C35 1.419(7)
C34 Ti3 2.373(4)
C34 H34 0.9500
C35 Ti3 2.409(4)
C35 H35 0.9500
C36 C40 1.383(6)
C36 C37 1.408(5)
C36 Ti3 2.374(4)
C36 H36 0.9500
C37 C38 1.401(6)
C37 Ti3 2.359(4)
C37 H37 0.9500
C38 C39 1.409(6)
C38 Ti3 2.382(4)
C38 H38 0.9500
C39 C40 1.390(6)
C39 Ti3 2.399(4)
C39 H39 0.9500
C40 Ti3 2.407(4)
C40 H40 0.9500
C41 C45 1.406(6)
C41 C42 1.406(6)
C41 Ti4 2.377(4)
C41 H41 0.9500
C42 C43 1.383(6)
C42 Ti4 2.369(4)
C42 H42 0.9500
C43 C44 1.403(6)
C43 Ti4 2.381(4)
C43 H43 0.9500
C44 C45 1.391(6)
C44 Ti4 2.378(4)
C44 H44 0.9500
C45 Ti4 2.403(4)
C45 H45 0.9500
C46 C50 1.403(6)
C46 C47 1.407(5)
C46 Ti4 2.397(4)
C46 H46 0.9500
C47 C48 1.391(6)
C47 Ti4 2.395(4)
C47 H47 0.9500
C48 C49 1.399(6)
C48 Ti4 2.382(4)
C48 H48 0.9500
C49 C50 1.408(6)
C49 Ti4 2.366(4)
C49 H49 0.9500
C50 Ti4 2.353(4)
C50 H50 0.9500
C51 Si4 1.879(4)
C51 Si5 1.880(4)
C51 Si6 1.891(4)
C51 Al2 1.960(4)
C52 Si5 1.881(4)
C52 H52A 0.9800
C52 H52B 0.9800
C52 H52C 0.9800
C53 Si5 1.877(4)
C53 H53A 0.9800
C53 H53B 0.9800
C53 H53C 0.9800
C54 Si5 1.875(5)
C54 H54A 0.9800
C54 H54B 0.9800
C54 H54C 0.9800
C55 Si4 1.877(4)
C55 H55A 0.9800
C55 H55B 0.9800
C55 H55C 0.9800
C56 Si4 1.890(4)
C56 H56A 0.9800
C56 H56B 0.9800
C56 H56C 0.9800
C57 Si4 1.880(4)
C57 H57A 0.9800
C57 H57B 0.9800
C57 H57C 0.9800
C58 Si6 1.886(4)
C58 H58A 0.9800
C58 H58B 0.9800
C58 H58C 0.9800
C59 Si6 1.875(4)
C59 H59A 0.9800
C59 H59B 0.9800
C59 H59C 0.9800
C60 Si6 1.885(4)
C60 H60A 0.9800
C60 H60B 0.9800
C60 H60C 0.9800
F1 Al1 1.677(2)
F2 Al1 1.724(2)
F2 Ti1 2.155(2)
F3 Al1 1.725(2)
F3 Ti2 2.186(2)
F4 Ti1 2.0506(19)
F4 Ti2 2.0598(19)
F5 Al2 1.675(2)
F6 Al2 1.718(2)
F6 Ti4 2.147(2)
F7 Al2 1.718(2)
F7 Ti3 2.173(2)
F8 Ti4 2.0582(19)
F8 Ti3 2.0596(19)
